data_4132291
loop_
_publ_author_name
'Kou, Xuezhen'
'Shao, Qihang'
'Ye, Chenghao'
'Yang, Guoqiang'
'Zhang, Wanbin'

_publ_section_title
;
 Asymmetric Aza-Wacker-Type Cyclization of N-Ts Hydrazine-Tethered
 Tetrasubstituted Olefins: Synthesis of Pyrazolines Bearing One Quaternary
 or Two Vicinal Stereocenters.
;
_journal_issue 24
_journal_name_full 'Journal of the American Chemical Society'
_journal_page_first 7587
_journal_page_last 7597
_journal_paper_doi 10.1021/jacs.8b02865
_journal_volume 140
_journal_year 2018
_chemical_absolute_configuration ad
_chemical_formula_moiety 'C24 H24 N2 O2 S'
_chemical_formula_sum 'C24 H24 N2 O2 S'
_chemical_formula_weight 404.51
_space_group_crystal_system orthorhombic
_space_group_IT_number 19
_space_group_name_Hall 'P 2ac 2ab'
_space_group_name_H-M_alt 'P 21 21 21'
_atom_sites_solution_hydrogens geom
_audit_creation_method SHELXL-2014/7
_cell_angle_alpha 90
_cell_angle_beta 90
_cell_angle_gamma 90
_cell_formula_units_Z 4
_cell_length_a 11.557(4)
_cell_length_b 12.498(4)
_cell_length_c 14.777(4)
_cell_measurement_reflns_used 9469
_cell_measurement_temperature 293(2)
_cell_measurement_theta_max 68.30
_cell_measurement_theta_min 3.54
_cell_volume 2134.4(12)
_computing_cell_refinement 'Bruker SAINT'
_computing_data_collection 'Bruker APEX2'
_computing_data_reduction 'Bruker SAINT'
_computing_molecular_graphics 'Bruker SHELXTL'
_computing_publication_material 'Bruker SHELXTL'
_computing_structure_refinement 'SHELXL-2014 (Sheldrick 2014)'
_computing_structure_solution 'SHELXS-97 (Sheldrick 2008)'
_diffrn_ambient_temperature 293(2)
_diffrn_measured_fraction_theta_full 0.990
_diffrn_measured_fraction_theta_max 0.988
_diffrn_measurement_device_type 'Bruker D8 VENTURE CMOS photon 100'
_diffrn_measurement_method '\f and \w scans'
_diffrn_radiation_type CuK\a
_diffrn_radiation_wavelength 1.54178
_diffrn_reflns_av_R_equivalents 0.0255
_diffrn_reflns_av_unetI/netI 0.0278
_diffrn_reflns_Laue_measured_fraction_full 0.990
_diffrn_reflns_Laue_measured_fraction_max 0.988
_diffrn_reflns_limit_h_max 13
_diffrn_reflns_limit_h_min -10
_diffrn_reflns_limit_k_max 15
_diffrn_reflns_limit_k_min -13
_diffrn_reflns_limit_l_max 15
_diffrn_reflns_limit_l_min -17
_diffrn_reflns_number 12902
_diffrn_reflns_point_group_measured_fraction_full 0.981
_diffrn_reflns_point_group_measured_fraction_max 0.977
_diffrn_reflns_theta_full 67.679
_diffrn_reflns_theta_max 68.347
_diffrn_reflns_theta_min 4.858
_exptl_absorpt_coefficient_mu 1.518
_exptl_absorpt_correction_T_max 0.7531
_exptl_absorpt_correction_T_min 0.6231
_exptl_absorpt_correction_type multi-scan
_exptl_absorpt_process_details SADABS
_exptl_crystal_colour yellow
_exptl_crystal_density_diffrn 1.259
_exptl_crystal_description block
_exptl_crystal_F_000 856
_exptl_crystal_size_max 0.300
_exptl_crystal_size_mid 0.250
_exptl_crystal_size_min 0.220
_refine_diff_density_max 0.186
_refine_diff_density_min -0.224
_refine_diff_density_rms 0.029
_refine_ls_abs_structure_details
;
 Flack x determined using 1452 quotients [(I+)-(I-)]/[(I+)+(I-)]
 (Parsons, Flack and Wagner, Acta Cryst. B69 (2013) 249-259).
;
_refine_ls_abs_structure_Flack 0.038(6)
_refine_ls_extinction_method none
_refine_ls_goodness_of_fit_ref 1.012
_refine_ls_hydrogen_treatment constr
_refine_ls_matrix_type full
_refine_ls_number_parameters 265
_refine_ls_number_reflns 3831
_refine_ls_number_restraints 0
_refine_ls_restrained_S_all 1.012
_refine_ls_R_factor_all 0.0344
_refine_ls_R_factor_gt 0.0321
_refine_ls_shift/su_max 0.000
_refine_ls_shift/su_mean 0.000
_refine_ls_structure_factor_coef Fsqd
_refine_ls_weighting_details 'w=1/[\s^2^(Fo^2^)+(0.0575P)^2^+0.1982P] where P=(Fo^2^+2Fc^2^)/3'
_refine_ls_weighting_scheme calc
_refine_ls_wR_factor_gt 0.0897
_refine_ls_wR_factor_ref 0.0914
_reflns_Friedel_coverage 0.737
_reflns_Friedel_fraction_full 0.969
_reflns_Friedel_fraction_max 0.963
_reflns_number_gt 3604
_reflns_number_total 3831
_reflns_threshold_expression 'I > 2\s(I)'
_cod_data_source_file ja8b02865_si_003.cif
_cod_data_source_block t_a
_cod_original_cell_volume 2134.3(11)
_cod_database_code 4132291
_shelx_shelxl_version_number 2014/7
_shelx_space_group_comment
;
The symmetry employed for this shelxl refinement is uniquely defined
by the following loop, which should always be used as a source of
symmetry information in preference to the above space-group names.
They are only intended as comments.
;
_shelx_estimated_absorpt_t_min 0.659
_shelx_estimated_absorpt_t_max 0.731

loop_
_space_group_symop_operation_xyz
'x, y, z'
'-x+1/2, -y, z+1/2'
'-x, y+1/2, -z+1/2'
'x+1/2, -y+1/2, -z'

loop_
_atom_site_label
_atom_site_type_symbol
_atom_site_fract_x
_atom_site_fract_y
_atom_site_fract_z
_atom_site_U_iso_or_equiv
_atom_site_adp_type
_atom_site_occupancy
_atom_site_site_symmetry_order
_atom_site_calc_flag
_atom_site_refinement_flags_posn
_atom_site_refinement_flags_adp
S1 S 0.25216(5) 0.34587(5) 0.65164(4) 0.04858(17) Uani 1 1 d . .
C1 C 0.7769(2) 0.6309(2) 0.44816(18) 0.0533(6) Uani 1 1 d . .
N1 N 0.43033(17) 0.42595(17) 0.57136(14) 0.0468(5) Uani 1 1 d . .
O1 O 0.17062(17) 0.26452(15) 0.62962(13) 0.0608(5) Uani 1 1 d . .
O2 O 0.32404(17) 0.33508(17) 0.72919(13) 0.0643(5) Uani 1 1 d . .
C2 C 0.8776(3) 0.6923(3) 0.4308(2) 0.0671(8) Uani 1 1 d . .
H2 H 0.9012 0.7437 0.4725 0.080 Uiso 1 1 calc R U
N2 N 0.33842(17) 0.35303(18) 0.56345(14) 0.0506(5) Uani 1 1 d . .
C6 C 0.7431(2) 0.55329(19) 0.38359(18) 0.0516(5) Uani 1 1 d . .
C5 C 0.8098(3) 0.5408(3) 0.3034(2) 0.0667(8) Uani 1 1 d . .
H5 H 0.7876 0.4907 0.2602 0.080 Uiso 1 1 calc R U
C4 C 0.9064(3) 0.6020(3) 0.2894(3) 0.0748(9) Uani 1 1 d . .
H4 H 0.9494 0.5935 0.2368 0.090 Uiso 1 1 calc R U
C3 C 0.9403(3) 0.6771(3) 0.3538(2) 0.0717(8) Uani 1 1 d . .
H3 H 1.0068 0.7174 0.3441 0.086 Uiso 1 1 calc R U
C7 C 0.6422(2) 0.4925(2) 0.39987(17) 0.0494(6) Uani 1 1 d . .
H7 H 0.6178 0.4437 0.3563 0.059 Uiso 1 1 calc R U
C9 C 0.6147(2) 0.5797(2) 0.54277(18) 0.0530(6) Uani 1 1 d . .
H9 H 0.5729 0.5876 0.5961 0.064 Uiso 1 1 calc R U
C8 C 0.5791(2) 0.50312(19) 0.47789(17) 0.0458(5) Uani 1 1 d . .
C10 C 0.7095(2) 0.6419(2) 0.5279(2) 0.0600(7) Uani 1 1 d . .
H10 H 0.7305 0.6927 0.5708 0.072 Uiso 1 1 calc R U
C11 C 0.4772(2) 0.4359(2) 0.49312(16) 0.0463(5) Uani 1 1 d . .
C12 C 0.4212(2) 0.3687(3) 0.42088(19) 0.0601(7) Uani 1 1 d . .
H12A H 0.4703 0.3089 0.4042 0.072 Uiso 1 1 calc R U
H12B H 0.4049 0.4109 0.3673 0.072 Uiso 1 1 calc R U
C13 C 0.3078(2) 0.3291(2) 0.46562(18) 0.0564(6) Uani 1 1 d . .
C14 C 0.2062(3) 0.3948(3) 0.43560(19) 0.0634(7) Uani 1 1 d . .
C15 C 0.2201(3) 0.5132(3) 0.4369(2) 0.0750(9) Uani 1 1 d . .
H15A H 0.2727 0.5344 0.3899 0.113 Uiso 1 1 calc R U
H15B H 0.2502 0.5351 0.4945 0.113 Uiso 1 1 calc R U
H15C H 0.1463 0.5465 0.4270 0.113 Uiso 1 1 calc R U
C16 C 0.1084(3) 0.3491(4) 0.4066(3) 0.0988(13) Uani 1 1 d . .
H16A H 0.0473 0.3914 0.3866 0.119 Uiso 1 1 calc R U
H16B H 0.1015 0.2750 0.4063 0.119 Uiso 1 1 calc R U
C17 C 0.2941(3) 0.2073(3) 0.4521(2) 0.0741(8) Uani 1 1 d . .
H17A H 0.2883 0.1917 0.3887 0.111 Uiso 1 1 calc R U
H17B H 0.2254 0.1832 0.4824 0.111 Uiso 1 1 calc R U
H17C H 0.3602 0.1711 0.4769 0.111 Uiso 1 1 calc R U
C18 C 0.1778(2) 0.4679(2) 0.66122(16) 0.0470(5) Uani 1 1 d . .
C19 C 0.2354(2) 0.5590(2) 0.68989(16) 0.0547(6) Uani 1 1 d . .
H19 H 0.3130 0.5558 0.7062 0.066 Uiso 1 1 calc R U
C20 C 0.1759(3) 0.6544(2) 0.69395(17) 0.0593(7) Uani 1 1 d . .
H20 H 0.2147 0.7159 0.7123 0.071 Uiso 1 1 calc R U
C21 C 0.0594(3) 0.6611(2) 0.67134(17) 0.0582(7) Uani 1 1 d . .
C22 C 0.0037(3) 0.5689(2) 0.6444(2) 0.0614(7) Uani 1 1 d . .
H22 H -0.0746 0.5717 0.6300 0.074 Uiso 1 1 calc R U
C23 C 0.0617(2) 0.4722(2) 0.63842(19) 0.0559(6) Uani 1 1 d . .
H23 H 0.0231 0.4110 0.6193 0.067 Uiso 1 1 calc R U
C24 C -0.0038(4) 0.7662(3) 0.6764(2) 0.0793(10) Uani 1 1 d . .
H24A H 0.0053 0.8039 0.6202 0.119 Uiso 1 1 calc R U
H24B H 0.0275 0.8084 0.7248 0.119 Uiso 1 1 calc R U
H24C H -0.0845 0.7533 0.6872 0.119 Uiso 1 1 calc R U

loop_
_atom_site_aniso_label
_atom_site_aniso_U_11
_atom_site_aniso_U_22
_atom_site_aniso_U_33
_atom_site_aniso_U_23
_atom_site_aniso_U_13
_atom_site_aniso_U_12
S1 0.0446(3) 0.0576(3) 0.0435(3) 0.0029(2) 0.0038(3) -0.0055(3)
C1 0.0431(13) 0.0570(13) 0.0597(15) 0.0041(11) -0.0012(11) -0.0008(10)
N1 0.0382(10) 0.0544(11) 0.0479(11) -0.0003(9) -0.0003(8) -0.0040(9)
O1 0.0557(11) 0.0588(10) 0.0679(12) -0.0011(9) 0.0134(9) -0.0129(8)
O2 0.0602(11) 0.0830(13) 0.0498(10) 0.0114(10) -0.0035(8) 0.0026(10)
C2 0.0534(16) 0.0732(17) 0.0746(19) 0.0005(15) -0.0035(14) -0.0116(14)
N2 0.0426(11) 0.0634(12) 0.0457(11) -0.0045(10) 0.0031(8) -0.0107(10)
C6 0.0442(13) 0.0527(12) 0.0578(13) 0.0045(11) 0.0044(12) 0.0029(11)
C5 0.0592(17) 0.0721(18) 0.0690(18) -0.0061(14) 0.0205(15) -0.0023(14)
C4 0.0571(18) 0.087(2) 0.080(2) 0.0006(18) 0.0241(15) -0.0038(16)
C3 0.0471(15) 0.0804(19) 0.088(2) 0.0083(18) 0.0109(15) -0.0102(14)
C7 0.0465(14) 0.0497(13) 0.0519(14) -0.0025(11) 0.0043(10) -0.0022(10)
C9 0.0491(14) 0.0606(14) 0.0494(14) -0.0039(12) 0.0041(11) -0.0030(12)
C8 0.0390(12) 0.0484(12) 0.0500(13) 0.0039(11) 0.0012(10) 0.0023(10)
C10 0.0543(14) 0.0656(16) 0.0600(15) -0.0065(13) -0.0022(12) -0.0066(13)
C11 0.0395(12) 0.0536(13) 0.0458(13) 0.0012(10) 0.0014(10) 0.0011(10)
C12 0.0503(15) 0.0780(18) 0.0521(16) -0.0122(13) 0.0098(12) -0.0125(13)
C13 0.0506(14) 0.0728(17) 0.0460(13) -0.0047(13) 0.0040(11) -0.0115(12)
C14 0.0550(16) 0.088(2) 0.0476(14) 0.0056(14) 0.0023(12) -0.0019(14)
C15 0.078(2) 0.086(2) 0.0618(18) 0.0131(15) 0.0005(15) 0.0170(17)
C16 0.0588(19) 0.148(4) 0.090(3) 0.016(3) -0.0150(18) -0.010(2)
C17 0.079(2) 0.0682(17) 0.075(2) -0.0111(16) 0.0157(16) -0.0141(15)
C18 0.0444(13) 0.0586(13) 0.0379(11) 0.0015(10) 0.0046(10) -0.0070(10)
C19 0.0508(15) 0.0674(15) 0.0460(13) -0.0088(11) 0.0041(11) -0.0112(13)
C20 0.0699(18) 0.0610(15) 0.0471(13) -0.0076(12) 0.0111(12) -0.0160(14)
C21 0.0695(17) 0.0620(15) 0.0430(13) 0.0056(12) 0.0153(12) 0.0004(14)
C22 0.0482(14) 0.0707(17) 0.0654(17) 0.0089(14) 0.0009(13) 0.0006(12)
C23 0.0475(14) 0.0599(14) 0.0603(16) 0.0035(13) -0.0038(12) -0.0096(11)
C24 0.095(3) 0.0687(18) 0.074(2) 0.0009(16) 0.0221(18) 0.0086(17)

loop_
_atom_type_symbol
_atom_type_description
_atom_type_scat_dispersion_real
_atom_type_scat_dispersion_imag
_atom_type_scat_source
C C 0.0181 0.0091 'International Tables Vol C Tables 4.2.6.8 and 6.1.1.4'
H H 0.0000 0.0000 'International Tables Vol C Tables 4.2.6.8 and 6.1.1.4'
N N 0.0311 0.0180 'International Tables Vol C Tables 4.2.6.8 and 6.1.1.4'
O O 0.0492 0.0322 'International Tables Vol C Tables 4.2.6.8 and 6.1.1.4'
S S 0.3331 0.5567 'International Tables Vol C Tables 4.2.6.8 and 6.1.1.4'

loop_
_geom_angle_atom_site_label_1
_geom_angle_atom_site_label_2
_geom_angle_atom_site_label_3
_geom_angle
O2 S1 O1 120.21(13)
O2 S1 N2 106.85(11)
O1 S1 N2 105.02(11)
O2 S1 C18 107.66(12)
O1 S1 C18 108.33(12)
N2 S1 C18 108.27(12)
C6 C1 C2 118.4(3)
C6 C1 C10 118.4(2)
C2 C1 C10 123.2(3)
C11 N1 N2 107.91(19)
C3 C2 C1 120.8(3)
C3 C2 H2 119.6
C1 C2 H2 119.6
N1 N2 C13 112.57(19)
N1 N2 S1 115.35(15)
C13 N2 S1 127.07(17)
C7 C6 C1 118.8(2)
C7 C6 C5 122.0(3)
C1 C6 C5 119.2(3)
C4 C5 C6 120.4(3)
C4 C5 H5 119.8
C6 C5 H5 119.8
C5 C4 C3 120.2(3)
C5 C4 H4 119.9
C3 C4 H4 119.9
C2 C3 C4 121.0(3)
C2 C3 H3 119.5
C4 C3 H3 119.5
C8 C7 C6 122.0(2)
C8 C7 H7 119.0
C6 C7 H7 119.0
C10 C9 C8 120.7(2)
C10 C9 H9 119.7
C8 C9 H9 119.7
C7 C8 C9 118.8(2)
C7 C8 C11 120.1(2)
C9 C8 C11 121.2(2)
C9 C10 C1 121.4(3)
C9 C10 H10 119.3
C1 C10 H10 119.3
N1 C11 C8 122.3(2)
N1 C11 C12 113.8(2)
C8 C11 C12 123.9(2)
C11 C12 C13 103.9(2)
C11 C12 H12A 111.0
C13 C12 H12A 111.0
C11 C12 H12B 111.0
C13 C12 H12B 111.0
H12A C12 H12B 109.0
C14 C13 N2 110.9(2)
C14 C13 C17 115.0(3)
N2 C13 C17 110.0(2)
C14 C13 C12 111.2(2)
N2 C13 C12 98.4(2)
C17 C13 C12 110.3(2)
C16 C14 C15 121.3(3)
C16 C14 C13 121.5(4)
C15 C14 C13 117.2(3)
C14 C15 H15A 109.5
C14 C15 H15B 109.5
H15A C15 H15B 109.5
C14 C15 H15C 109.5
H15A C15 H15C 109.5
H15B C15 H15C 109.5
C14 C16 H16A 120.0
C14 C16 H16B 120.0
H16A C16 H16B 120.0
C13 C17 H17A 109.5
C13 C17 H17B 109.5
H17A C17 H17B 109.5
C13 C17 H17C 109.5
H17A C17 H17C 109.5
H17B C17 H17C 109.5
C23 C18 C19 120.5(2)
C23 C18 S1 119.3(2)
C19 C18 S1 120.2(2)
C20 C19 C18 119.0(3)
C20 C19 H19 120.5
C18 C19 H19 120.5
C19 C20 C21 121.6(3)
C19 C20 H20 119.2
C21 C20 H20 119.2
C22 C21 C20 118.1(3)
C22 C21 C24 121.1(3)
C20 C21 C24 120.7(3)
C21 C22 C23 121.4(3)
C21 C22 H22 119.3
C23 C22 H22 119.3
C22 C23 C18 119.2(3)
C22 C23 H23 120.4
C18 C23 H23 120.4
C21 C24 H24A 109.5
C21 C24 H24B 109.5
H24A C24 H24B 109.5
C21 C24 H24C 109.5
H24A C24 H24C 109.5
H24B C24 H24C 109.5

loop_
_geom_bond_atom_site_label_1
_geom_bond_atom_site_label_2
_geom_bond_distance
S1 O2 1.422(2)
S1 O1 1.4239(19)
S1 N2 1.643(2)
S1 C18 1.757(3)
C1 C6 1.415(4)
C1 C2 1.418(4)
C1 C10 1.418(4)
N1 C11 1.283(3)
N1 N2 1.404(3)
C2 C3 1.363(4)
C2 H2 0.9300
N2 C13 1.518(3)
C6 C7 1.413(4)
C6 C5 1.422(4)
C5 C4 1.369(4)
C5 H5 0.9300
C4 C3 1.392(5)
C4 H4 0.9300
C3 H3 0.9300
C7 C8 1.370(3)
C7 H7 0.9300
C9 C10 1.361(4)
C9 C8 1.416(4)
C9 H9 0.9300
C8 C11 1.464(3)
C10 H10 0.9300
C11 C12 1.505(4)
C12 C13 1.549(4)
C12 H12A 0.9700
C12 H12B 0.9700
C13 C14 1.500(4)
C13 C17 1.544(4)
C14 C16 1.337(5)
C14 C15 1.488(5)
C15 H15A 0.9600
C15 H15B 0.9600
C15 H15C 0.9600
C16 H16A 0.9300
C16 H16B 0.9300
C17 H17A 0.9600
C17 H17B 0.9600
C17 H17C 0.9600
C18 C23 1.384(4)
C18 C19 1.385(4)
C19 C20 1.377(4)
C19 H19 0.9300
C20 C21 1.390(4)
C20 H20 0.9300
C21 C22 1.379(4)
C21 C24 1.505(4)
C22 C23 1.384(4)
C22 H22 0.9300
C23 H23 0.9300
C24 H24A 0.9600
C24 H24B 0.9600
C24 H24C 0.9600

loop_
_geom_torsion_atom_site_label_1
_geom_torsion_atom_site_label_2
_geom_torsion_atom_site_label_3
_geom_torsion_atom_site_label_4
_geom_torsion
C6 C1 C2 C3 0.1(4)
C10 C1 C2 C3 178.8(3)
C11 N1 N2 C13 -12.4(3)
C11 N1 N2 S1 -169.19(18)
O2 S1 N2 N1 -48.6(2)
O1 S1 N2 N1 -177.36(17)
C18 S1 N2 N1 67.1(2)
O2 S1 N2 C13 158.5(2)
O1 S1 N2 C13 29.7(3)
C18 S1 N2 C13 -85.8(2)
C2 C1 C6 C7 -179.4(2)
C10 C1 C6 C7 1.8(4)
C2 C1 C6 C5 -1.0(4)
C10 C1 C6 C5 -179.8(3)
C7 C6 C5 C4 179.2(3)
C1 C6 C5 C4 0.9(4)
C6 C5 C4 C3 0.1(5)
C1 C2 C3 C4 1.0(5)
C5 C4 C3 C2 -1.1(5)
C1 C6 C7 C8 -2.9(4)
C5 C6 C7 C8 178.8(3)
C6 C7 C8 C9 1.9(4)
C6 C7 C8 C11 -178.0(2)
C10 C9 C8 C7 0.2(4)
C10 C9 C8 C11 -179.9(2)
C8 C9 C10 C1 -1.2(4)
C6 C1 C10 C9 0.2(4)
C2 C1 C10 C9 -178.6(3)
N2 N1 C11 C8 -177.5(2)
N2 N1 C11 C12 -0.2(3)
C7 C8 C11 N1 164.7(2)
C9 C8 C11 N1 -15.2(4)
C7 C8 C11 C12 -12.4(4)
C9 C8 C11 C12 167.8(3)
N1 C11 C12 C13 11.8(3)
C8 C11 C12 C13 -170.9(2)
N1 N2 C13 C14 -98.3(3)
S1 N2 C13 C14 55.2(3)
N1 N2 C13 C17 133.5(2)
S1 N2 C13 C17 -73.0(3)
N1 N2 C13 C12 18.2(3)
S1 N2 C13 C12 171.8(2)
C11 C12 C13 C14 99.8(3)
C11 C12 C13 N2 -16.5(3)
C11 C12 C13 C17 -131.5(3)
N2 C13 C14 C16 -120.2(3)
C17 C13 C14 C16 5.3(4)
C12 C13 C14 C16 131.4(3)
N2 C13 C14 C15 61.6(3)
C17 C13 C14 C15 -173.0(3)
C12 C13 C14 C15 -46.8(3)
O2 S1 C18 C23 -138.0(2)
O1 S1 C18 C23 -6.6(2)
N2 S1 C18 C23 106.8(2)
O2 S1 C18 C19 43.0(2)
O1 S1 C18 C19 174.5(2)
N2 S1 C18 C19 -72.2(2)
C23 C18 C19 C20 -1.1(4)
S1 C18 C19 C20 177.87(18)
C18 C19 C20 C21 1.0(4)
C19 C20 C21 C22 0.0(4)
C19 C20 C21 C24 179.9(3)
C20 C21 C22 C23 -1.0(4)
C24 C21 C22 C23 179.1(3)
C21 C22 C23 C18 0.9(4)
C19 C18 C23 C22 0.1(4)
S1 C18 C23 C22 -178.8(2)
